data_2202873
loop_
_publ_author_name
'Britton, Doyle'
'Young Jr, Victor G.'

_publ_section_title
;
 4,4'-Dicyanobiphenyl
;
_journal_issue 11
_journal_name_full 'Acta Crystallographica Section E'
_journal_page_first o1849
_journal_page_last o1851
_journal_paper_doi 10.1107/S1600536803023274
_journal_volume 59
_journal_year 2003
_chemical_formula_iupac 'C14 H8 N2'
_chemical_formula_moiety 'C14 H8 N2'
_chemical_formula_sum 'C14 H8 N2'
_chemical_formula_weight 204.22
_chemical_name_systematic
;
4,4'-dicyanobiphenyl
;
_space_group_IT_number 4
_symmetry_cell_setting monoclinic
_symmetry_space_group_name_Hall 'P 2yb'
_symmetry_space_group_name_H-M 'P 1 21 1'
_atom_sites_solution_hydrogens geom
_atom_sites_solution_primary direct
_atom_sites_solution_secondary difmap
_audit_creation_method 'SHELXTL-97  plus manual additions'
_cell_angle_alpha 90.00
_cell_angle_beta 94.54(3)
_cell_angle_gamma 90.00
_cell_formula_units_Z 2
_cell_length_a 3.7798(10)
_cell_length_b 11.368(4)
_cell_length_c 12.089(4)
_cell_measurement_reflns_used 2992
_cell_measurement_temperature 173(2)
_cell_measurement_theta_max 27.3
_cell_measurement_theta_min 2.5
_cell_volume 517.8(3)
_computing_cell_refinement 'SAINT (Bruker, 2002)'
_computing_data_collection 'SMART (Bruker, 2002)'
_computing_data_reduction SAINT
_computing_molecular_graphics SHELXTL
_computing_publication_material SHELXTL
_computing_structure_refinement SHELXTL
_computing_structure_solution 'SHELXTL (Sheldrick, 1997)'
_diffrn_ambient_temperature 173(2)
_diffrn_measured_fraction_theta_full 0.996
_diffrn_measured_fraction_theta_max 0.996
_diffrn_measurement_device_type
;
Bruker SMART area-detector
;
_diffrn_measurement_method \w
_diffrn_radiation_monochromator graphite
_diffrn_radiation_source 'fine-focus sealed tube'
_diffrn_radiation_type MoK\a
_diffrn_radiation_wavelength 0.71073
_diffrn_reflns_av_R_equivalents 0.068
_diffrn_reflns_av_sigmaI/netI 0.040
_diffrn_reflns_limit_h_max 4
_diffrn_reflns_limit_h_min -4
_diffrn_reflns_limit_k_max 14
_diffrn_reflns_limit_k_min -14
_diffrn_reflns_limit_l_max 15
_diffrn_reflns_limit_l_min -15
_diffrn_reflns_number 5937
_diffrn_reflns_theta_full 27.54
_diffrn_reflns_theta_max 27.54
_diffrn_reflns_theta_min 1.69
_diffrn_standards_decay_% <1
_diffrn_standards_number 0
_exptl_absorpt_coefficient_mu 0.079
_exptl_absorpt_correction_T_max 0.996
_exptl_absorpt_correction_T_min 0.970
_exptl_absorpt_correction_type multi-scan
_exptl_absorpt_process_details
;
(SADABS; Sheldrick, 2002; Blessing, 1995)
;
_exptl_crystal_colour colorless
_exptl_crystal_density_diffrn 1.310
_exptl_crystal_density_meas ?
_exptl_crystal_density_method 'not measured'
_exptl_crystal_description needle
_exptl_crystal_F_000 212
_exptl_crystal_size_max .30
_exptl_crystal_size_mid .10
_exptl_crystal_size_min .05
_refine_diff_density_max 0.16
_refine_diff_density_min -0.16
_refine_ls_abs_structure_details
;
The absolute structure could not be determined.
;
_refine_ls_extinction_method none
_refine_ls_goodness_of_fit_ref 1.15
_refine_ls_hydrogen_treatment constr
_refine_ls_matrix_type full
_refine_ls_number_parameters 146
_refine_ls_number_reflns 1249
_refine_ls_number_restraints 1
_refine_ls_restrained_S_all 1.15
_refine_ls_R_factor_all 0.062
_refine_ls_R_factor_gt 0.052
_refine_ls_shift/su_max 0.001
_refine_ls_shift/su_mean 0.000
_refine_ls_structure_factor_coef Fsqd
_refine_ls_weighting_details 'calc w = 1/[\s^2^(Fo^2^)+(0.044P)^2^+0.111P] where P=(Fo^2^+2Fc^2^)/3'
_refine_ls_weighting_scheme calc
_refine_ls_wR_factor_gt 0.112
_refine_ls_wR_factor_ref 0.1162
_reflns_number_gt 1099
_reflns_number_total 1249
_reflns_threshold_expression I>2\s(I)
_cod_data_source_file om6185.cif
_cod_data_source_block I
_cod_depositor_comments
;
The following automatic conversions were performed:

'_exptl_crystal_density_meas' value 'not measured' was changed to '?'
- the value is perceived as not measured.

Automatic conversion script
Id: cif_fix_values 3008 2015-01-20 13:52:24Z robertas 
;
_cod_original_sg_symbol_H-M 'P 21'
_cod_database_code 2202873
_cod_database_fobs_code 2202873

loop_
_symmetry_equiv_pos_as_xyz
'x, y, z'
'-x, y+1/2, -z'

loop_
_atom_site_label
_atom_site_fract_x
_atom_site_fract_y
_atom_site_fract_z
_atom_site_U_iso_or_equiv
_atom_site_adp_type
_atom_site_calc_flag
_atom_site_refinement_flags
_atom_site_occupancy
_atom_site_disorder_assembly
_atom_site_disorder_group
_atom_site_type_symbol
C1 0.6875(10) 0.1773(3) 0.8296(3) 0.0346(9) Uani d . 1 . . C
C2 0.7995(11) 0.2705(4) 0.8998(3) 0.0374(9) Uani d . 1 . . C
H2 0.9257 0.2552 0.9694 0.045 Uiso calc R 1 . . H
C3 0.7248(11) 0.3849(3) 0.8671(3) 0.0350(8) Uani d . 1 . . C
H3 0.8001 0.4481 0.9147 0.042 Uiso calc R 1 . . H
C4 0.5400(10) 0.4089(3) 0.7649(3) 0.0324(8) Uani d . 1 . . C
C5 0.4355(10) 0.3160(3) 0.6961(3) 0.0356(9) Uani d . 1 . . C
H5 0.3132 0.3316 0.6260 0.043 Uiso calc R 1 . . H
C6 0.5058(10) 0.1998(3) 0.7276(3) 0.0359(9) Uani d . 1 . . C
H6 0.4302 0.1369 0.6798 0.043 Uiso calc R 1 . . H
C7 0.4497(9) 0.5315(3) 0.7321(3) 0.0333(9) Uani d . 1 . . C
C8 0.3814(10) 0.6166(3) 0.8114(3) 0.0384(9) Uani d . 1 . . C
H8 0.4064 0.5966 0.8880 0.046 Uiso calc R 1 . . H
C9 0.2783(11) 0.7292(3) 0.7801(3) 0.0400(9) Uani d . 1 . . C
H9 0.2305 0.7861 0.8346 0.048 Uiso calc R 1 . . H
C10 0.2452(10) 0.7584(3) 0.6686(3) 0.0354(8) Uani d . 1 . . C
C11 0.3151(11) 0.6765(4) 0.5890(3) 0.0414(9) Uani d . 1 . . C
H11 0.2907 0.6971 0.5126 0.050 Uiso calc R 1 . . H
C12 0.4210(12) 0.5644(3) 0.6210(3) 0.0375(9) Uani d . 1 . . C
H12 0.4750 0.5088 0.5661 0.045 Uiso calc R 1 . . H
C13 0.7612(11) 0.0553(4) 0.8656(3) 0.0383(9) Uani d . 1 . . C
N13 0.8126(11) -0.0352(4) 0.8954(3) 0.0520(10) Uani d . 1 . . N
C14 0.1245(11) 0.8768(4) 0.6332(3) 0.0384(9) Uani d . 1 . . C
N14 0.0291(11) 0.9644(4) 0.6073(3) 0.0520(9) Uani d . 1 . . N

loop_
_atom_site_aniso_label
_atom_site_aniso_U_11
_atom_site_aniso_U_22
_atom_site_aniso_U_33
_atom_site_aniso_U_12
_atom_site_aniso_U_13
_atom_site_aniso_U_23
C1 0.0327(18) 0.0335(19) 0.039(2) 0.0046(17) 0.0099(16) 0.0008(17)
C2 0.037(2) 0.044(2) 0.0313(18) 0.0046(18) 0.0036(16) 0.0022(17)
C3 0.037(2) 0.0309(19) 0.038(2) -0.0028(17) 0.0074(17) -0.0068(15)
C4 0.0306(17) 0.0318(19) 0.0354(19) -0.0005(16) 0.0060(16) -0.0058(16)
C5 0.035(2) 0.039(2) 0.0326(19) 0.0049(18) 0.0040(16) 0.0006(16)
C6 0.038(2) 0.034(2) 0.037(2) 0.0020(16) 0.0034(17) -0.0121(15)
C7 0.0258(17) 0.035(2) 0.040(2) -0.0010(16) 0.0054(16) 0.0016(17)
C8 0.043(2) 0.039(2) 0.0341(19) 0.0020(19) 0.0052(16) -0.0056(17)
C9 0.047(2) 0.0328(19) 0.040(2) 0.0017(18) 0.0067(18) -0.0022(16)
C10 0.0326(18) 0.033(2) 0.040(2) -0.0012(16) 0.0022(16) 0.0040(16)
C11 0.047(2) 0.041(2) 0.036(2) 0.002(2) 0.0032(17) 0.0063(18)
C12 0.043(2) 0.036(2) 0.0343(18) 0.0033(17) 0.0094(18) -0.0043(16)
C13 0.038(2) 0.049(3) 0.0279(18) 0.0044(19) 0.0020(16) -0.0032(17)
N13 0.060(2) 0.048(2) 0.047(2) 0.008(2) -0.0020(19) 0.0065(19)
C14 0.035(2) 0.036(2) 0.045(2) -0.0054(17) 0.0052(17) -0.0050(19)
N14 0.059(2) 0.049(2) 0.048(2) -0.003(2) 0.0006(17) 0.0044(18)

loop_
_atom_type_symbol
_atom_type_description
_atom_type_scat_dispersion_real
_atom_type_scat_dispersion_imag
_atom_type_scat_source
C C 0.0033 0.0016 'International Tables Vol C Tables 4.2.6.8 and 6.1.1.4'
H H 0.0000 0.0000 'International Tables Vol C Tables 4.2.6.8 and 6.1.1.4'
N N 0.0061 0.0033 'International Tables Vol C Tables 4.2.6.8 and 6.1.1.4'

loop_
_geom_angle_atom_site_label_1
_geom_angle_atom_site_label_2
_geom_angle_atom_site_label_3
_geom_angle
C6 C1 C2 120.2(3)
C6 C1 C13 120.4(3)
C2 C1 C13 119.4(3)
C3 C2 C1 119.5(3)
C3 C2 H2 120.2
C1 C2 H2 120.2
C2 C3 C4 120.9(4)
C2 C3 H3 119.6
C4 C3 H3 119.6
C5 C4 C3 118.8(3)
C5 C4 C7 120.6(3)
C3 C4 C7 120.6(3)
C4 C5 C6 121.4(3)
C4 C5 H5 119.3
C6 C5 H5 119.3
C1 C6 C5 119.2(3)
C1 C6 H6 120.4
C5 C6 H6 120.4
C12 C7 C8 118.2(4)
C12 C7 C4 120.6(3)
C8 C7 C4 121.2(3)
C9 C8 C7 121.0(4)
C9 C8 H8 119.5
C7 C8 H8 119.5
C8 C9 C10 119.4(3)
C8 C9 H9 120.3
C10 C9 H9 120.3
C11 C10 C9 120.7(3)
C11 C10 C14 119.1(4)
C9 C10 C14 120.2(3)
C10 C11 C12 119.6(4)
C10 C11 H11 120.2
C12 C11 H11 120.2
C11 C12 C7 121.1(4)
C11 C12 H12 119.4
C7 C12 H12 119.4
N13 C13 C1 178.0(4)
N14 C14 C10 178.8(5)

loop_
_geom_bond_atom_site_label_1
_geom_bond_atom_site_label_2
_geom_bond_site_symmetry_2
_geom_bond_distance
_geom_bond_publ_flag
C1 C6 . 1.387(5) ?
C1 C2 . 1.403(5) ?
C1 C13 . 1.473(6) ?
C2 C3 . 1.382(6) ?
C2 H2 . 0.9500 ?
C3 C4 . 1.397(5) ?
C3 H3 . 0.9500 ?
C4 C5 . 1.382(5) ?
C4 C7 . 1.482(4) ?
C5 C6 . 1.394(6) ?
C5 H5 . 0.9500 ?
C6 H6 . 0.9500 ?
C7 C12 . 1.390(5) ?
C7 C8 . 1.401(5) ?
C8 C9 . 1.382(5) ?
C8 H8 . 0.9500 ?
C9 C10 . 1.384(5) ?
C9 H9 . 0.9500 ?
C10 C11 . 1.380(6) ?
C10 C14 . 1.474(6) ?
C11 C12 . 1.382(6) ?
C11 H11 . 0.9500 ?
C12 H12 . 0.9500 ?
C13 N13 . 1.102(6) ?
C14 N14 . 1.096(6) ?

loop_
_cod_related_entry_id
_cod_related_entry_database
_cod_related_entry_code
1 ChemSpider 14584
